data_7124446
loop_
_publ_author_name
'Cook, Brian J.'
'Johnson, Samantha I.'
'Chambers, Geoffrey M.'
'Kaminsky, Werner'
'Bullock, R. Morris'

_publ_section_title
;
 Triple Hydrogen Atom Abstraction from Mn-NH3 Complexes Results in
 Cyclophosphazenium Cations
;
_journal_name_full 'Chemical Communications'
_journal_paper_doi 10.1039/C9CC06915A
_journal_year 2019
_chemical_formula_moiety 'C53 H51 Mn N O P4, C32 H12 B F24, 2(C H2 Cl2)'
_chemical_formula_sum 'C87 H67 B Cl4 F24 Mn N O P4'
_chemical_formula_weight 1929.84
_space_group_IT_number 2
_space_group_name_Hall '-P 1'
_space_group_name_H-M_alt 'P -1'
_symmetry_cell_setting triclinic
_symmetry_Int_Tables_number 2
_symmetry_space_group_name_Hall '-P 1'
_symmetry_space_group_name_H-M 'P -1'
_atom_sites_solution_hydrogens geom
_atom_sites_solution_primary direct
_audit_conform_dict_location ftp://ftp.iucr.org/pub/cif_core.dic
_audit_conform_dict_name cif_core.dic
_audit_conform_dict_version 2.4.3
_audit_creation_date 2019-05-31T15:46:14-00:00
_audit_creation_method 'WinGX routine CIF_UPDATE'
_audit_update_record
;
2019-06-28 deposited with the CCDC.	2019-10-21 downloaded from the CCDC.
;
_cell_angle_alpha 96.069(12)
_cell_angle_beta 92.463(14)
_cell_angle_gamma 99.009(15)
_cell_formula_units_Z 2
_cell_length_a 13.128(5)
_cell_length_b 18.154(6)
_cell_length_c 18.203(6)
_cell_measurement_reflns_used 9477
_cell_measurement_temperature 100(2)
_cell_measurement_theta_max 27.21
_cell_measurement_theta_min 3.06
_cell_measurement_wavelength 0.71076
_cell_volume 4253(3)
_computing_cell_refinement 'SAINT V8.38A integration software'
_computing_data_collection 'Bruker APEX2 software'
_computing_data_reduction 'SORTAV (Blessing, 1995)'
_computing_molecular_graphics 'ORTEP-3 for Windows (Farrugia, 2012)'
_computing_publication_material 'WinGX publication routines (Farrugia, 2012)'
_computing_structure_refinement 'SHELXL-2014/7 (Sheldrick, 2014)'
_computing_structure_solution 'SHELXS-2013 (Sheldrick, 2008)'
_diffrn_ambient_temperature 100(2)
_diffrn_detector 'APEX-II CCD'
_diffrn_measured_fraction_theta_full 0.996
_diffrn_measured_fraction_theta_max 0.992
_diffrn_measurement_device '\k-geometry diffractometer'
_diffrn_measurement_device_type 'Bruker APEX-II'
_diffrn_measurement_method '\f or \w oscillation scans'
_diffrn_orient_matrix_UB_11 -0.062603
_diffrn_orient_matrix_UB_12 -0.033712
_diffrn_orient_matrix_UB_13 0.013405
_diffrn_orient_matrix_UB_21 0.032442
_diffrn_orient_matrix_UB_22 0.000749
_diffrn_orient_matrix_UB_23 0.050792
_diffrn_orient_matrix_UB_31 -0.031571
_diffrn_orient_matrix_UB_32 0.04495
_diffrn_orient_matrix_UB_33 0.017215
_diffrn_radiation_monochromator graphite
_diffrn_radiation_probe x-ray
_diffrn_radiation_type MoK\a
_diffrn_radiation_wavelength 0.71073
_diffrn_reflns_av_R_equivalents 0.0351
_diffrn_reflns_av_unetI/netI 0.0215
_diffrn_reflns_Laue_measured_fraction_full 0.996
_diffrn_reflns_Laue_measured_fraction_max 0.992
_diffrn_reflns_limit_h_max 16
_diffrn_reflns_limit_h_min -16
_diffrn_reflns_limit_k_max 23
_diffrn_reflns_limit_k_min -23
_diffrn_reflns_limit_l_max 23
_diffrn_reflns_limit_l_min -23
_diffrn_reflns_number 153570
_diffrn_reflns_point_group_measured_fraction_full 0.996
_diffrn_reflns_point_group_measured_fraction_max 0.992
_diffrn_reflns_theta_full 25
_diffrn_reflns_theta_max 27.268
_diffrn_reflns_theta_min 2.906
_diffrn_source 'sealed x-ray tube'
_diffrn_standards_number 0
_exptl_absorpt_coefficient_mu 0.457
_exptl_absorpt_correction_T_max 0.746
_exptl_absorpt_correction_T_min 0.68
_exptl_absorpt_correction_type multi-scan
_exptl_absorpt_process_details
;
SADABS-2016/2 - Bruker AXS area detector scaling and absorption correction
;
_exptl_crystal_colour orange
_exptl_crystal_density_diffrn 1.507
_exptl_crystal_density_method 'not measured'
_exptl_crystal_description block
_exptl_crystal_F_000 1956
_exptl_crystal_size_max 0.1
_exptl_crystal_size_mid 0.1
_exptl_crystal_size_min 0.05
_refine_diff_density_max 1.534
_refine_diff_density_min -0.917
_refine_diff_density_rms 0.08
_refine_ls_extinction_coef 0.0028(3)
_refine_ls_extinction_expression Fc^*^=kFc[1+0.001xFc^2^\l^3^/sin(2\q)]^-1/4^
_refine_ls_extinction_method 'SHELXL-2014/7 (Sheldrick 2014'
_refine_ls_goodness_of_fit_ref 1.021
_refine_ls_hydrogen_treatment constr
_refine_ls_matrix_type full
_refine_ls_number_constraints 0
_refine_ls_number_parameters 1206
_refine_ls_number_reflns 18945
_refine_ls_number_restraints 357
_refine_ls_restrained_S_all 1.165
_refine_ls_R_factor_all 0.0656
_refine_ls_R_factor_gt 0.0537
_refine_ls_shift/su_max 0.001
_refine_ls_shift/su_mean 0
_refine_ls_structure_factor_coef Fsqd
_refine_ls_weighting_details 'w=1/[\s^2^(Fo^2^)+(0.0547P)^2^+9.4737P] where P=(Fo^2^+2Fc^2^)/3'
_refine_ls_weighting_scheme calc
_refine_ls_wR_factor_gt 0.1273
_refine_ls_wR_factor_ref 0.1379
_reflns_Friedel_coverage 0
_reflns_number_gt 15989
_reflns_number_total 18945
_reflns_threshold_expression 'I > 2\s(I)'
_cod_data_source_file c9cc06915a3.cif
_cod_data_source_block shelx_CCDC3
_cod_original_cell_volume 4253(2)
_cod_database_code 7124446
_shelx_estimated_absorpt_t_min 0.956
_shelx_estimated_absorpt_t_max 0.978

loop_
_symmetry_equiv_pos_as_xyz
'x, y, z'
'-x, -y, -z'

loop_
_atom_site_label
_atom_site_type_symbol
_atom_site_fract_x
_atom_site_fract_y
_atom_site_fract_z
_atom_site_U_iso_or_equiv
_atom_site_adp_type
_atom_site_occupancy
_atom_site_site_symmetry_order
_atom_site_calc_flag
_atom_site_refinement_flags_posn
_atom_site_refinement_flags_adp
_atom_site_refinement_flags_occupancy
_atom_site_disorder_assembly
_atom_site_disorder_group
C1 C 0.08598(19) 0.41789(13) 0.47461(13) 0.0195(5) Uani 1 1 d . . . . .
H1A H 0.1446 0.4599 0.4829 0.023 Uiso 1 1 calc R U . . .
H1B H 0.0255 0.4344 0.4981 0.023 Uiso 1 1 calc R U . . .
C1O C 0.27139(17) 0.42627(12) 0.37542(12) 0.0152(4) Uani 1 1 d . . . . .
C2 C 0.11386(19) 0.34998(14) 0.50880(13) 0.0209(5) Uani 1 1 d . . . . .
H2A H 0.0498 0.3176 0.5202 0.025 Uiso 1 1 calc R U . . .
H2B H 0.1557 0.3671 0.5558 0.025 Uiso 1 1 calc R U . . .
C3 C 0.33217(18) 0.29540(13) 0.18544(13) 0.0184(4) Uani 1 1 d . . . . .
H3A H 0.3987 0.2873 0.1649 0.022 Uiso 1 1 calc R U . . .
H3B H 0.2779 0.2537 0.1637 0.022 Uiso 1 1 calc R U . . .
C4 C 0.30524(18) 0.37009(13) 0.16651(13) 0.0189(5) Uani 1 1 d . . . . .
H4A H 0.2895 0.3674 0.1125 0.023 Uiso 1 1 calc R U . . .
H4B H 0.3649 0.4105 0.1806 0.023 Uiso 1 1 calc R U . . .
C5 C 0.02084(17) 0.47949(13) 0.34780(13) 0.0166(4) Uani 1 1 d . . . . .
C6 C 0.09287(19) 0.54553(14) 0.36060(14) 0.0229(5) Uani 1 1 d . . . . .
H6 H 0.1585 0.5449 0.3844 0.028 Uiso 1 1 calc R U . . .
C7 C 0.0687(2) 0.61212(14) 0.33865(17) 0.0297(6) Uani 1 1 d . . . . .
H7 H 0.1179 0.6569 0.3475 0.036 Uiso 1 1 calc R U . . .
C8 C -0.0267(2) 0.61361(15) 0.30393(16) 0.0295(6) Uani 1 1 d . . . . .
H8 H -0.0426 0.6591 0.2886 0.035 Uiso 1 1 calc R U . . .
C9 C -0.0986(2) 0.54907(16) 0.29167(16) 0.0298(6) Uani 1 1 d . . . . .
H9 H -0.1643 0.5501 0.2681 0.036 Uiso 1 1 calc R U . . .
C10 C -0.07516(19) 0.48222(14) 0.31370(15) 0.0230(5) Uani 1 1 d . . . . .
H10 H -0.1253 0.438 0.3053 0.028 Uiso 1 1 calc R U . . .
C11 C -0.07132(17) 0.33108(13) 0.37067(14) 0.0203(5) Uani 1 1 d . . . . .
C12 C -0.10895(19) 0.28784(14) 0.30480(17) 0.0269(6) Uani 1 1 d . . . . .
H12 H -0.0684 0.2899 0.2629 0.032 Uiso 1 1 calc R U . . .
C13 C -0.2052(2) 0.24126(16) 0.2987(2) 0.0389(7) Uani 1 1 d . . . . .
H13 H -0.2298 0.2123 0.2531 0.047 Uiso 1 1 calc R U . . .
C14 C -0.2641(2) 0.23778(18) 0.3596(2) 0.0452(9) Uani 1 1 d . . . . .
H14 H -0.3291 0.2058 0.3561 0.054 Uiso 1 1 calc R U . . .
C15 C -0.2289(2) 0.2804(2) 0.4250(2) 0.0433(9) Uani 1 1 d . . . . .
H15 H -0.2702 0.2779 0.4665 0.052 Uiso 1 1 calc R U . . .
C16 C -0.1331(2) 0.32767(17) 0.43167(17) 0.0315(6) Uani 1 1 d . . . . .
H16 H -0.11 0.3573 0.4773 0.038 Uiso 1 1 calc R U . . .
C17 C 0.1184(9) 0.1975(6) 0.4398(9) 0.0180(5) Uani 0.445(6) 1 d G . P A 1
C18 C 0.0150(9) 0.1825(3) 0.4554(5) 0.0264(16) Uani 0.445(6) 1 d G . P A 1
H18 H -0.0179 0.2216 0.4775 0.032 Uiso 0.445(6) 1 calc R U P A 1
C19 C -0.0403(5) 0.1104(4) 0.4387(4) 0.0361(13) Uani 0.445(6) 1 d G . P A 1
H19 H -0.111 0.1002 0.4494 0.043 Uiso 0.445(6) 1 calc R U P A 1
C20 C 0.0079(6) 0.0532(4) 0.4064(4) 0.0325(12) Uani 0.445(6) 1 d G . P A 1
H20 H -0.0299 0.004 0.3949 0.039 Uiso 0.445(6) 1 calc R U P A 1
C21 C 0.1113(7) 0.0682(7) 0.3908(6) 0.0257(10) Uani 0.445(6) 1 d G . P A 1
H21 H 0.1442 0.0291 0.3687 0.031 Uiso 0.445(6) 1 calc R U P A 1
C22 C 0.1666(6) 0.1403(8) 0.4075(9) 0.0198(5) Uani 0.445(6) 1 d G . P A 1
H22 H 0.2373 0.1505 0.3968 0.024 Uiso 0.445(6) 1 calc R U P A 1
C23 C 0.30525(17) 0.29834(13) 0.50504(12) 0.0174(4) Uani 1 1 d . . . . .
C24 C 0.3516(2) 0.23631(15) 0.51688(15) 0.0251(5) Uani 1 1 d . . . . .
H24 H 0.3192 0.1874 0.4968 0.03 Uiso 1 1 calc R U . . .
C25 C 0.4455(2) 0.24587(17) 0.55817(17) 0.0343(6) Uani 1 1 d . . . . .
H25 H 0.477 0.2033 0.5655 0.041 Uiso 1 1 calc R U . . .
C26 C 0.4935(2) 0.31655(18) 0.58863(16) 0.0332(6) Uani 1 1 d . . . . .
H26 H 0.5583 0.3226 0.6158 0.04 Uiso 1 1 calc R U . . .
C27 C 0.4465(2) 0.37862(16) 0.57919(14) 0.0282(6) Uani 1 1 d . . . . .
H27 H 0.478 0.4271 0.601 0.034 Uiso 1 1 calc R U . . .
C28 C 0.3536(2) 0.36952(14) 0.53785(13) 0.0228(5) Uani 1 1 d . . . . .
H28 H 0.3219 0.4122 0.5315 0.027 Uiso 1 1 calc R U . . .
C29 C 0.36474(18) 0.20127(13) 0.29541(14) 0.0207(5) Uani 1 1 d . . . . .
C30 C 0.3099(2) 0.13998(14) 0.24905(16) 0.0287(6) Uani 1 1 d . . . . .
H30 H 0.2651 0.1483 0.2095 0.034 Uiso 1 1 calc R U . . .
C31 C 0.3208(3) 0.06692(16) 0.2606(2) 0.0402(8) Uani 1 1 d . . . . .
H31 H 0.2834 0.0257 0.229 0.048 Uiso 1 1 calc R U . . .
C32 C 0.3855(2) 0.05421(16) 0.3178(2) 0.0449(9) Uani 1 1 d . . . . .
H32 H 0.3915 0.0043 0.3263 0.054 Uiso 1 1 calc R U . . .
C33 C 0.4420(2) 0.11426(17) 0.3631(2) 0.0405(8) Uani 1 1 d . . . . .
H33 H 0.4877 0.1054 0.4018 0.049 Uiso 1 1 calc R U . . .
C34 C 0.43197(19) 0.18753(15) 0.35183(17) 0.0275(6) Uani 1 1 d . . . . .
H34 H 0.4712 0.2284 0.3829 0.033 Uiso 1 1 calc R U . . .
C35 C 0.47039(16) 0.35162(12) 0.31370(13) 0.0151(4) Uani 1 1 d . . . . .
C36 C 0.49259(18) 0.38113(14) 0.38731(14) 0.0213(5) Uani 1 1 d . . . . .
H36 H 0.4404 0.3741 0.4216 0.026 Uiso 1 1 calc R U . . .
C37 C 0.58964(19) 0.42079(14) 0.41174(15) 0.0233(5) Uani 1 1 d . . . . .
H37 H 0.6035 0.44 0.4624 0.028 Uiso 1 1 calc R U . . .
C38 C 0.66578(19) 0.43218(14) 0.36217(15) 0.0244(5) Uani 1 1 d . . . . .
H38 H 0.7318 0.46 0.3784 0.029 Uiso 1 1 calc R U . . .
C39 C 0.64525(19) 0.40282(15) 0.28871(15) 0.0255(5) Uani 1 1 d . . . . .
H39 H 0.6975 0.4105 0.2545 0.031 Uiso 1 1 calc R U . . .
C40 C 0.54853(18) 0.36206(14) 0.26448(14) 0.0218(5) Uani 1 1 d . . . . .
H40 H 0.5358 0.3413 0.2142 0.026 Uiso 1 1 calc R U . . .
C41 C 0.2049(6) 0.4929(4) 0.2061(4) 0.0195(6) Uani 0.585(13) 1 d G U P B 1
C42 C 0.2879(6) 0.5400(6) 0.2448(4) 0.0177(13) Uani 0.585(13) 1 d G U P B 1
H42 H 0.3313 0.5206 0.2785 0.021 Uiso 0.585(13) 1 calc R U P B 1
C43 C 0.3075(6) 0.6155(5) 0.2342(4) 0.0235(13) Uani 0.585(13) 1 d G U P B 1
H43 H 0.3643 0.6478 0.2606 0.028 Uiso 0.585(13) 1 calc R U P B 1
C44 C 0.2440(6) 0.6439(3) 0.1849(5) 0.0335(11) Uani 0.585(13) 1 d G U P B 1
H44 H 0.2574 0.6955 0.1776 0.04 Uiso 0.585(13) 1 calc R U P B 1
C45 C 0.1610(5) 0.5967(4) 0.1462(5) 0.0402(17) Uani 0.585(13) 1 d G U P B 1
H45 H 0.1176 0.6161 0.1125 0.048 Uiso 0.585(13) 1 calc R U P B 1
C46 C 0.1414(5) 0.5212(4) 0.1568(5) 0.0318(16) Uani 0.585(13) 1 d G U P B 1
H46 H 0.0847 0.489 0.1303 0.038 Uiso 0.585(13) 1 calc R U P B 1
C47 C 0.08265(18) 0.34806(13) 0.15196(13) 0.0180(4) Uani 1 1 d . . . . .
C48 C -0.0126(2) 0.37213(17) 0.15865(16) 0.0303(6) Uani 1 1 d . . . . .
H48 H -0.0192 0.4118 0.1957 0.036 Uiso 1 1 calc R U . . .
C49 C -0.0984(2) 0.33931(19) 0.11223(18) 0.0376(7) Uani 1 1 d . . . . .
H49 H -0.1622 0.3573 0.1171 0.045 Uiso 1 1 calc R U . . .
C50 C -0.0908(2) 0.28068(17) 0.05912(16) 0.0342(6) Uani 1 1 d . . . . .
H50 H -0.1495 0.2576 0.0279 0.041 Uiso 1 1 calc R U . . .
C51 C 0.0028(2) 0.25579(17) 0.05159(16) 0.0340(6) Uani 1 1 d . . . . .
H51 H 0.0083 0.2155 0.0149 0.041 Uiso 1 1 calc R U . . .
C52 C 0.0890(2) 0.28919(15) 0.09723(14) 0.0252(5) Uani 1 1 d . . . . .
H52 H 0.1529 0.2717 0.0911 0.03 Uiso 1 1 calc R U . . .
C53 C 0.37816(17) 0.13313(13) 0.74034(13) 0.0165(4) Uani 1 1 d . . . . .
C54 C 0.28511(18) 0.16247(13) 0.74086(13) 0.0183(4) Uani 1 1 d . . . . .
H54 H 0.2732 0.196 0.7822 0.022 Uiso 1 1 calc R U . . .
C55 C 0.21019(18) 0.14405(13) 0.68299(14) 0.0194(5) Uani 1 1 d . . . . .
C56 C 0.22282(18) 0.09499(13) 0.62157(13) 0.0191(5) Uani 1 1 d . . . . .
H56 H 0.1729 0.0844 0.5809 0.023 Uiso 1 1 calc R U . . .
C57 C 0.31130(18) 0.06202(13) 0.62178(13) 0.0193(5) Uani 1 1 d . . . . .
C58 C 0.38652(17) 0.08055(13) 0.68003(13) 0.0182(4) Uani 1 1 d . . . . .
H58 H 0.4458 0.0565 0.6786 0.022 Uiso 1 1 calc R U . . .
C61 C 0.58288(17) 0.14962(12) 0.78311(12) 0.0155(4) Uani 1 1 d . . . . .
C62 C 0.61182(18) 0.16632(12) 0.71287(13) 0.0169(4) Uani 1 1 d . . . . .
H62 H 0.5608 0.1769 0.6787 0.02 Uiso 1 1 calc R U . . .
C63 C 0.71225(18) 0.16803(13) 0.69129(13) 0.0177(4) Uani 1 1 d . . . . .
C64 C 0.79032(18) 0.15593(13) 0.73986(13) 0.0187(5) Uani 1 1 d . . . . .
H64 H 0.8591 0.1572 0.7252 0.022 Uiso 1 1 calc R U . . .
C65 C 0.76442(18) 0.14185(12) 0.81090(13) 0.0180(4) Uani 1 1 d . . . . .
C66 C 0.66315(18) 0.13735(12) 0.83168(13) 0.0175(4) Uani 1 1 d . . . . .
H66 H 0.6478 0.1257 0.8801 0.021 Uiso 1 1 calc R U . . .
C67 C 0.73363(19) 0.18472(15) 0.61433(14) 0.0233(5) Uani 1 1 d . . . . .
C68 C 0.85066(19) 0.13251(15) 0.86403(14) 0.0253(5) Uani 1 1 d D . . . .
C69 C 0.42665(18) 0.09639(13) 0.86840(13) 0.0176(4) Uani 1 1 d . . . . .
C70 C 0.3563(2) 0.11419(14) 0.92055(13) 0.0229(5) Uani 1 1 d . . . . .
H70 H 0.3388 0.1632 0.9256 0.027 Uiso 1 1 calc R U . . .
C71 C 0.3116(2) 0.06206(15) 0.96512(14) 0.0290(6) Uani 1 1 d . . . . .
C72 C 0.3350(2) -0.01001(15) 0.95951(15) 0.0304(6) Uani 1 1 d . . . . .
H72 H 0.3043 -0.0456 0.99 0.036 Uiso 1 1 calc R U . . .
C73 C 0.4042(2) -0.02879(14) 0.90831(14) 0.0253(5) Uani 1 1 d . . . . .
C74 C 0.44923(19) 0.02342(13) 0.86374(13) 0.0201(5) Uani 1 1 d . . . . .
H74 H 0.4967 0.0091 0.8291 0.024 Uiso 1 1 calc R U . . .
C75 C 0.4276(3) -0.10727(16) 0.89843(18) 0.0358(7) Uani 1 1 d . . . . .
C76 C 0.2335(3) 0.08427(19) 1.01749(19) 0.0459(9) Uani 1 1 d . . . . .
C77 C 0.47496(18) 0.24286(13) 0.84502(13) 0.0179(4) Uani 1 1 d . . . . .
C78 C 0.52001(18) 0.26641(13) 0.91671(14) 0.0210(5) Uani 1 1 d . . . . .
H78 H 0.5413 0.2302 0.9455 0.025 Uiso 1 1 calc R U . . .
C79 C 0.5343(2) 0.34130(14) 0.94681(15) 0.0261(5) Uani 1 1 d . . . . .
C80 C 0.5014(2) 0.39563(14) 0.90760(16) 0.0291(6) Uani 1 1 d . . . . .
H80 H 0.5094 0.4465 0.9287 0.035 Uiso 1 1 calc R U . . .
C81 C 0.4567(2) 0.37360(14) 0.83705(15) 0.0263(5) Uani 1 1 d . . . . .
C82 C 0.44609(19) 0.29919(13) 0.80558(14) 0.0217(5) Uani 1 1 d . . . . .
H82 H 0.4185 0.2864 0.756 0.026 Uiso 1 1 calc R U . . .
N1 N 0.10722(15) 0.23928(11) 0.28097(11) 0.0179(4) Uani 1 1 d . . . . .
H1C H 0.1458 0.2019 0.2826 0.027 Uiso 1 1 calc R U . . .
H1D H 0.089 0.2436 0.233 0.027 Uiso 1 1 calc R U . . .
H1E H 0.0493 0.2282 0.306 0.027 Uiso 1 1 calc R U . . .
O1 O 0.31973(13) 0.48139(9) 0.40698(9) 0.0207(3) Uani 1 1 d . . . . .
B1 B 0.4659(2) 0.15494(14) 0.80921(14) 0.0156(5) Uani 1 1 d . . . . .
F1 F 0.0966(3) 0.2116(2) 0.75008(16) 0.0399(8) Uani 0.866(6) 1 d D . P C 1
F2 F 0.1200(2) 0.23496(17) 0.63895(14) 0.0496(9) Uani 0.866(6) 1 d D . P C 1
F3 F 0.02970(16) 0.13236(15) 0.6590(2) 0.0608(11) Uani 0.866(6) 1 d D . P C 1
C59 C 0.1147(2) 0.17946(15) 0.68438(15) 0.0288(6) Uani 1 1 d D . . . .
F1B F 0.1184(18) 0.2291(10) 0.7431(9) 0.027(5) Uani 0.134(6) 1 d D U P C 2
F2B F 0.0743(13) 0.1935(11) 0.6258(7) 0.049(5) Uani 0.134(6) 1 d D U P C 2
F3B F 0.0386(11) 0.1236(7) 0.7065(11) 0.046(4) Uani 0.134(6) 1 d D U P C 2
F4 F 0.42167(16) 0.0147(2) 0.53811(17) 0.0608(12) Uani 0.866(6) 1 d D . P C 1
F5 F 0.2621(3) 0.0017(3) 0.5015(3) 0.0318(10) Uani 0.866(6) 1 d D . P C 1
F6 F 0.3127(3) -0.06543(14) 0.58161(13) 0.0528(9) Uani 0.866(6) 1 d D . P C 1
C60 C 0.32728(19) 0.00567(16) 0.55944(15) 0.0279(6) Uani 1 1 d D . . . .
F4B F 0.3714(10) -0.0459(6) 0.5688(6) 0.018(3) Uani 0.134(6) 1 d D U P C 2
F5B F 0.3992(10) 0.0490(7) 0.5130(7) 0.027(3) Uani 0.134(6) 1 d D U P C 2
F6B F 0.2493(18) -0.011(2) 0.5088(17) 0.020(6) Uani 0.134(6) 1 d D U P C 2
F7 F 0.82930(13) 0.17828(13) 0.59619(10) 0.0481(5) Uani 1 1 d . . . . .
F8 F 0.72124(14) 0.25509(9) 0.60389(9) 0.0336(4) Uani 1 1 d . . . . .
F9 F 0.66787(14) 0.14041(10) 0.56349(9) 0.0382(4) Uani 1 1 d . . . . .
F10 F 0.89462(15) 0.07264(12) 0.84258(11) 0.0478(5) Uani 1 1 d D . . . .
F11 F 0.82089(12) 0.12435(10) 0.93234(9) 0.0320(4) Uani 1 1 d D . . . .
F12 F 0.92661(14) 0.19201(11) 0.87078(10) 0.0458(5) Uani 1 1 d D . . . .
F13 F 0.3814(3) -0.14653(13) 0.83934(18) 0.0975(11) Uani 1 1 d . U . . .
F14 F 0.4058(3) -0.14353(15) 0.95676(17) 0.0887(10) Uani 1 1 d . . . . .
F15 F 0.52770(18) -0.10981(12) 0.89160(15) 0.0611(6) Uani 1 1 d . . . . .
F16 F 0.14069(19) 0.0794(2) 0.98488(17) 0.1061(13) Uani 1 1 d . U . . .
F17 F 0.2252(3) 0.04337(13) 1.07407(15) 0.0932(11) Uani 1 1 d . U . . .
F18 F 0.25870(18) 0.15450(11) 1.04926(11) 0.0518(5) Uani 1 1 d . U . . .
F19 F 0.6560(3) 0.3240(2) 1.0374(2) 0.0830(12) Uani 0.722(2) 1 d D U P D 1
F20 F 0.5171(3) 0.3622(3) 1.07191(17) 0.0801(12) Uani 0.722(2) 1 d D U P D 1
F21 F 0.6344(3) 0.43396(18) 1.02971(18) 0.0620(9) Uani 0.722(2) 1 d D U P D 1
C83 C 0.5820(2) 0.36359(17) 1.02337(18) 0.0400(7) Uani 1 1 d D . . . .
F19B F 0.5792(8) 0.3059(4) 1.0679(4) 0.0620(9) Uani 0.278(2) 1 d D . P D 2
F20B F 0.5161(8) 0.4041(6) 1.0686(6) 0.0830(12) Uani 0.278(2) 1 d D . P D 2
F21B F 0.6681(7) 0.4054(8) 1.0385(5) 0.0801(12) Uani 0.278(2) 1 d D . P D 2
F22 F 0.3744(3) 0.48049(18) 0.83214(14) 0.0664(12) Uani 0.722(2) 1 d D . P D 1
F23 F 0.4868(2) 0.46556(18) 0.75225(19) 0.0490(7) Uani 0.722(2) 1 d D . P D 1
F24 F 0.33895(19) 0.39825(13) 0.74025(15) 0.0398(6) Uani 0.722(2) 1 d D . P D 1
C84 C 0.4187(2) 0.43071(15) 0.79378(17) 0.0351(7) Uani 1 1 d D . . . .
F22B F 0.4651(5) 0.5022(3) 0.8337(4) 0.0398(6) Uani 0.278(2) 1 d D . P D 2
F23B F 0.4654(10) 0.4341(5) 0.7367(4) 0.0664(12) Uani 0.278(2) 1 d D . P D 2
F24B F 0.3277(5) 0.4279(4) 0.7975(5) 0.0490(7) Uani 0.278(2) 1 d D . P D 2
P1 P 0.05577(4) 0.39180(3) 0.37457(3) 0.01400(12) Uani 1 1 d . . . . .
P2 P 0.18817(4) 0.29456(3) 0.44483(3) 0.01423(12) Uani 1 1 d . . . . .
P3 P 0.34200(4) 0.29742(3) 0.28669(3) 0.01392(12) Uani 1 1 d . . . . .
P4 P 0.19219(4) 0.39163(3) 0.21657(3) 0.01427(12) Uani 1 1 d . . . . .
Mn1 Mn 0.19598(2) 0.34341(2) 0.33121(2) 0.01191(9) Uani 1 1 d . . . . .
Cl1 Cl 0.8728(2) 0.55178(15) 1.06893(18) 0.1397(9) Uani 0.840(2) 1 d D . P E 1
C85 C 0.8744(7) 0.6452(5) 1.1020(6) 0.1397(9) Uani 0.840(2) 1 d D U P E 1
H85A H 0.9413 0.6736 1.0904 0.168 Uiso 0.840(2) 1 calc R U P E 1
H85B H 0.8738 0.6482 1.1567 0.168 Uiso 0.840(2) 1 calc R U P E 1
Cl2 Cl 0.77510(17) 0.69332(14) 1.07079(12) 0.1158(8) Uani 0.840(2) 1 d D . P E 1
Cl3 Cl 0.8980(3) 0.11447(15) 0.13612(14) 0.0734(9) Uani 0.508(3) 1 d D . P F 1
C86 C 0.8670(9) 0.0314(5) 0.1812(4) 0.078(4) Uani 0.508(3) 1 d D . P F 1
H86A H 0.791 0.0167 0.1809 0.094 Uiso 0.508(3) 1 calc R U P F 1
H86B H 0.8958 -0.0105 0.1549 0.094 Uiso 0.508(3) 1 calc R U P F 1
Cl4 Cl 0.9193(3) 0.05026(14) 0.27103(13) 0.0951(13) Uani 0.508(3) 1 d D U P F 1
Cl1B Cl 0.9190(9) 0.5060(7) 1.0295(9) 0.1397(9) Uani 0.160(2) 1 d D . P E 2
C85B C 0.889(3) 0.587(2) 1.079(2) 0.1397(9) Uani 0.160(2) 1 d D . P E 2
H85C H 0.9493 0.6272 1.0789 0.168 Uiso 0.160(2) 1 calc R U P E 2
H85D H 0.8809 0.5767 1.1309 0.168 Uiso 0.160(2) 1 calc R U P E 2
Cl2B Cl 0.7768(8) 0.6218(7) 1.0476(6) 0.1158(8) Uani 0.160(2) 1 d D . P E 2
Cl3B Cl 0.9688(4) 0.0933(2) 0.14378(19) 0.1151(18) Uani 0.492(3) 1 d D U P F 2
C86B C 0.9214(6) 0.0189(4) 0.1974(5) 0.084(4) Uani 0.492(3) 1 d D . P F 2
H86C H 0.9014 -0.0287 0.1645 0.101 Uiso 0.492(3) 1 calc R U P F 2
H86D H 0.9763 0.012 0.2339 0.101 Uiso 0.492(3) 1 calc R U P F 2
Cl4B Cl 0.81566(19) 0.04147(16) 0.24285(16) 0.0795(10) Uani 0.492(3) 1 d D . P F 2
C17B C 0.1219(7) 0.1950(4) 0.4411(7) 0.0180(5) Uani 0.555(6) 1 d G . P A 2
C18B C 0.0292(6) 0.1755(3) 0.4738(4) 0.0264(16) Uani 0.555(6) 1 d G . P A 2
H18B H -0.0031 0.2133 0.4989 0.032 Uiso 0.555(6) 1 calc R U P A 2
C19B C -0.0163(4) 0.1006(3) 0.4697(3) 0.0361(13) Uani 0.555(6) 1 d G . P A 2
H19B H -0.0797 0.0872 0.492 0.043 Uiso 0.555(6) 1 calc R U P A 2
C20B C 0.0310(5) 0.0452(3) 0.4329(3) 0.0325(12) Uani 0.555(6) 1 d G . P A 2
H20B H -0.0001 -0.006 0.4301 0.039 Uiso 0.555(6) 1 calc R U P A 2
C21B C 0.1237(5) 0.0647(6) 0.4003(4) 0.0257(10) Uani 0.555(6) 1 d G . P A 2
H21B H 0.156 0.0269 0.3752 0.031 Uiso 0.555(6) 1 calc R U P A 2
C22B C 0.1692(5) 0.1396(7) 0.4044(7) 0.0198(5) Uani 0.555(6) 1 d G . P A 2
H22B H 0.2325 0.153 0.3821 0.024 Uiso 0.555(6) 1 calc R U P A 2
C41B C 0.2040(10) 0.4924(6) 0.1996(6) 0.0195(6) Uani 0.415(13) 1 d G . P B 2
C42B C 0.2667(10) 0.5459(8) 0.2489(6) 0.0177(13) Uani 0.415(13) 1 d G . P B 2
H42B H 0.2964 0.5318 0.2928 0.021 Uiso 0.415(13) 1 calc R U P B 2
C43B C 0.2861(9) 0.6203(8) 0.2342(6) 0.0235(13) Uani 0.415(13) 1 d G . P B 2
H43B H 0.329 0.6569 0.2679 0.028 Uiso 0.415(13) 1 calc R U P B 2
C44B C 0.2426(9) 0.6410(5) 0.1700(7) 0.0335(11) Uani 0.415(13) 1 d G . P B 2
H44B H 0.2559 0.6918 0.1599 0.04 Uiso 0.415(13) 1 calc R U P B 2
C45B C 0.1799(9) 0.5874(6) 0.1207(6) 0.0402(17) Uani 0.415(13) 1 d G . P B 2
H45B H 0.1502 0.6016 0.0769 0.048 Uiso 0.415(13) 1 calc R U P B 2
C46B C 0.1605(8) 0.5131(5) 0.1355(6) 0.0318(16) Uani 0.415(13) 1 d G . P B 2
H46B H 0.1176 0.4765 0.1018 0.038 Uiso 0.415(13) 1 calc R U P B 2

loop_
_atom_site_aniso_label
_atom_site_aniso_U_11
_atom_site_aniso_U_22
_atom_site_aniso_U_33
_atom_site_aniso_U_23
_atom_site_aniso_U_13
_atom_site_aniso_U_12
C1 0.0206(11) 0.0211(11) 0.0182(11) -0.0004(9) 0.0045(9) 0.0087(9)
C1O 0.0133(10) 0.0176(11) 0.0158(10) 0.0012(8) 0.0018(8) 0.0059(8)
C2 0.0222(12) 0.0255(12) 0.0182(11) 0.0031(9) 0.0044(9) 0.0125(10)
C3 0.0163(11) 0.0210(11) 0.0170(11) -0.0041(9) 0.0016(8) 0.0040(9)
C4 0.0163(11) 0.0230(12) 0.0163(11) -0.0003(9) 0.0025(8) 0.0011(9)
C5 0.0153(10) 0.0161(10) 0.0207(11) 0.0033(8) 0.0058(8) 0.0078(8)
C6 0.0207(12) 0.0199(12) 0.0291(13) 0.0028(10) 0.0039(10) 0.0051(9)
C7 0.0335(14) 0.0145(11) 0.0418(16) 0.0032(11) 0.0093(12) 0.0043(10)
C8 0.0371(15) 0.0199(12) 0.0373(15) 0.0089(11) 0.0116(12) 0.0159(11)
C9 0.0247(13) 0.0302(14) 0.0397(15) 0.0087(12) 0.0033(11) 0.0164(11)
C10 0.0171(11) 0.0195(12) 0.0344(14) 0.0053(10) 0.0043(10) 0.0072(9)
C11 0.0119(10) 0.0178(11) 0.0332(13) 0.0092(10) 0.0033(9) 0.0041(8)
C12 0.0156(11) 0.0185(12) 0.0456(16) 0.0023(11) -0.0016(11) 0.0016(9)
C13 0.0191(13) 0.0257(14) 0.069(2) 0.0062(14) -0.0091(13) -0.0021(11)
C14 0.0159(13) 0.0376(17) 0.085(3) 0.0330(17) -0.0008(15) -0.0036(12)
C15 0.0177(13) 0.060(2) 0.062(2) 0.0431(18) 0.0112(13) 0.0091(13)
C16 0.0191(12) 0.0418(16) 0.0395(16) 0.0235(13) 0.0064(11) 0.0100(11)
C17 0.0144(11) 0.0181(12) 0.0212(12) 0.0037(9) -0.0019(9) 0.0013(9)
C18 0.016(3) 0.0287(18) 0.033(4) 0.003(2) 0.000(3) 0.0015(15)
C19 0.020(3) 0.037(2) 0.046(4) 0.001(3) 0.007(2) -0.0098(19)
C20 0.031(3) 0.026(2) 0.037(4) 0.006(2) -0.002(3) -0.0087(18)
C21 0.025(2) 0.0185(14) 0.032(2) 0.0025(15) -0.0020(18) 0.0002(14)
C22 0.0165(11) 0.0189(11) 0.0238(14) 0.0038(10) 0.0007(9) 0.0014(9)
C23 0.0157(10) 0.0218(11) 0.0153(10) 0.0029(9) -0.0007(8) 0.0044(9)
C24 0.0245(12) 0.0235(12) 0.0274(13) 0.0008(10) -0.0062(10) 0.0077(10)
C25 0.0321(15) 0.0371(15) 0.0355(15) -0.0014(12) -0.0124(12) 0.0188(12)
C26 0.0252(13) 0.0465(17) 0.0266(14) -0.0010(12) -0.0114(11) 0.0086(12)
C27 0.0290(13) 0.0312(14) 0.0213(12) -0.0007(10) -0.0062(10) -0.0004(11)
C28 0.0273(13) 0.0224(12) 0.0184(11) 0.0016(9) -0.0019(9) 0.0048(10)
C29 0.0158(11) 0.0156(11) 0.0324(13) 0.0018(9) 0.0091(9) 0.0060(9)
C30 0.0299(14) 0.0197(12) 0.0363(15) -0.0040(11) 0.0103(11) 0.0057(10)
C31 0.0414(17) 0.0161(13) 0.063(2) -0.0052(13) 0.0216(16) 0.0060(12)
C32 0.0331(16) 0.0180(13) 0.089(3) 0.0124(15) 0.0221(17) 0.0128(12)
C33 0.0208(13) 0.0311(15) 0.076(2) 0.0228(15) 0.0089(14) 0.0128(11)
C34 0.0155(11) 0.0219(12) 0.0475(16) 0.0094(11) 0.0050(11) 0.0058(9)
C35 0.0110(10) 0.0134(10) 0.0213(11) 0.0022(8) -0.0009(8) 0.0034(8)
C36 0.0160(11) 0.0231(12) 0.0238(12) -0.0037(9) 0.0023(9) 0.0040(9)
C37 0.0185(11) 0.0235(12) 0.0261(13) -0.0038(10) -0.0034(9) 0.0032(9)
C38 0.0147(11) 0.0231(12) 0.0341(14) 0.0048(10) -0.0043(10) -0.0007(9)
C39 0.0143(11) 0.0353(14) 0.0278(13) 0.0115(11) 0.0034(9) 0.0009(10)
C40 0.0174(11) 0.0275(12) 0.0209(12) 0.0055(10) 0.0001(9) 0.0038(9)
C41 0.0189(11) 0.0153(11) 0.0239(16) 0.0010(10) 0.0027(11) 0.0018(9)
C42 0.013(3) 0.0199(19) 0.0202(14) -0.0008(13) 0.0095(19) 0.003(2)
C43 0.020(3) 0.0180(16) 0.0308(14) -0.0031(11) 0.0105(18) -0.002(2)
C44 0.0348(15) 0.0183(13) 0.048(3) 0.0062(17) 0.005(2) 0.0034(11)
C45 0.046(3) 0.028(2) 0.048(4) 0.012(3) -0.009(3) 0.0078(19)
C46 0.033(3) 0.024(2) 0.036(4) 0.004(2) -0.009(3) -0.0006(18)
C47 0.0170(11) 0.0178(11) 0.0171(11) 0.0007(9) -0.0023(8) -0.0013(8)
C48 0.0210(12) 0.0362(15) 0.0306(14) -0.0101(11) -0.0032(10) 0.0056(11)
C49 0.0190(13) 0.0486(18) 0.0417(17) -0.0080(14) -0.0068(12) 0.0056(12)
C50 0.0250(13) 0.0399(16) 0.0325(15) -0.0044(12) -0.0112(11) -0.0019(12)
C51 0.0379(16) 0.0311(14) 0.0288(14) -0.0090(11) -0.0130(12) 0.0047(12)
C52 0.0252(13) 0.0256(13) 0.0231(12) -0.0026(10) -0.0051(10) 0.0047(10)
C53 0.0169(11) 0.0166(10) 0.0171(11) 0.0042(8) 0.0030(8) 0.0043(8)
C54 0.0177(11) 0.0184(11) 0.0201(11) 0.0016(9) 0.0040(9) 0.0065(9)
C55 0.0158(11) 0.0185(11) 0.0257(12) 0.0040(9) 0.0042(9) 0.0063(9)
C56 0.0142(10) 0.0213(11) 0.0223(12) 0.0025(9) 0.0011(9) 0.0045(9)
C57 0.0168(11) 0.0212(11) 0.0203(11) -0.0003(9) 0.0013(9) 0.0056(9)
C58 0.0134(10) 0.0193(11) 0.0229(12) 0.0013(9) 0.0013(9) 0.0062(8)
C61 0.0166(10) 0.0110(10) 0.0184(11) -0.0010(8) 0.0001(8) 0.0027(8)
C62 0.0170(11) 0.0153(10) 0.0183(11) -0.0004(8) -0.0027(8) 0.0051(8)
C63 0.0182(11) 0.0164(10) 0.0190(11) 0.0012(8) 0.0030(9) 0.0039(8)
C64 0.0145(10) 0.0181(11) 0.0230(12) 0.0000(9) 0.0005(9) 0.0032(8)
C65 0.0175(11) 0.0136(10) 0.0220(11) -0.0003(8) -0.0047(9) 0.0030(8)
C66 0.0194(11) 0.0149(10) 0.0180(11) 0.0010(8) -0.0007(9) 0.0029(8)
C67 0.0177(11) 0.0310(13) 0.0219(12) 0.0015(10) 0.0036(9) 0.0066(10)
C68 0.0198(12) 0.0291(13) 0.0262(13) 0.0034(10) -0.0041(10) 0.0027(10)
C69 0.0174(11) 0.0182(11) 0.0161(11) 0.0001(8) -0.0025(8) 0.0011(8)
C70 0.0284(13) 0.0193(11) 0.0189(11) -0.0016(9) 0.0040(10) -0.0004(10)
C71 0.0378(15) 0.0259(13) 0.0192(12) -0.0029(10) 0.0093(11) -0.0058(11)
C72 0.0433(16) 0.0245(13) 0.0207(12) 0.0061(10) 0.0046(11) -0.0059(11)
C73 0.0305(13) 0.0209(12) 0.0234(12) 0.0059(10) -0.0053(10) 0.0003(10)
C74 0.0212(11) 0.0187(11) 0.0200(11) 0.0017(9) -0.0024(9) 0.0032(9)
C75 0.0458(17) 0.0225(13) 0.0396(16) 0.0108(12) -0.0046(13) 0.0039(12)
C76 0.059(2) 0.0383(17) 0.0357(17) -0.0060(13) 0.0267(16) -0.0070(15)
C77 0.0166(11) 0.0156(10) 0.0218(11) 0.0014(9) 0.0044(9) 0.0032(8)
C78 0.0199(11) 0.0176(11) 0.0253(12) -0.0001(9) 0.0008(9) 0.0047(9)
C79 0.0252(13) 0.0203(12) 0.0304(14) -0.0053(10) 0.0023(10) 0.0015(10)
C80 0.0327(14) 0.0150(11) 0.0385(15) -0.0027(10) 0.0102(12) 0.0023(10)
C81 0.0321(14) 0.0173(12) 0.0321(14) 0.0055(10) 0.0130(11) 0.0078(10)
C82 0.0249(12) 0.0188(11) 0.0227(12) 0.0033(9) 0.0072(10) 0.0052(9)
N1 0.0155(9) 0.0169(9) 0.0206(10) 0.0005(7) -0.0010(7) 0.0025(7)
O1 0.0202(8) 0.0165(8) 0.0225(8) -0.0029(6) -0.0042(7) -0.0008(6)
B1 0.0165(12) 0.0143(11) 0.0165(12) 0.0019(9) 0.0006(9) 0.0043(9)
F1 0.0343(18) 0.058(2) 0.0343(13) 0.0011(13) 0.0107(11) 0.0306(15)
F2 0.0620(18) 0.0562(18) 0.0468(14) 0.0224(12) 0.0135(12) 0.0459(15)
F3 0.0169(10) 0.0552(16) 0.104(3) -0.0325(16) -0.0119(12) 0.0172(10)
C59 0.0220(12) 0.0309(14) 0.0345(15) -0.0048(11) -0.0005(11) 0.0136(11)
F1B 0.028(6) 0.026(6) 0.029(6) -0.001(3) 0.001(4) 0.012(4)
F2B 0.045(5) 0.054(6) 0.051(6) 0.008(4) -0.002(4) 0.016(4)
F3B 0.040(5) 0.047(5) 0.053(6) 0.004(4) 0.000(4) 0.011(4)
F4 0.0192(10) 0.100(3) 0.0530(17) -0.0452(18) 0.0049(10) 0.0136(12)
F5 0.0333(17) 0.038(3) 0.0239(15) -0.0069(14) -0.0085(15) 0.0168(15)
F6 0.101(3) 0.0296(12) 0.0349(12) 0.0003(9) 0.0070(14) 0.0341(15)
C60 0.0195(12) 0.0368(15) 0.0273(13) -0.0078(11) -0.0032(10) 0.0132(11)
F4B 0.020(4) 0.018(4) 0.017(4) 0.003(3) -0.002(3) 0.009(3)
F5B 0.023(4) 0.030(4) 0.029(4) -0.006(3) 0.007(3) 0.007(3)
F6B 0.016(6) 0.020(6) 0.022(7) 0.000(3) -0.001(4) 0.000(3)
F7 0.0272(9) 0.0937(16) 0.0341(9) 0.0234(10) 0.0161(7) 0.0287(10)
F8 0.0427(10) 0.0337(9) 0.0271(8) 0.0122(7) 0.0064(7) 0.0072(7)
F9 0.0439(10) 0.0460(10) 0.0195(8) -0.0080(7) 0.0022(7) -0.0013(8)
F10 0.0418(10) 0.0610(12) 0.0463(11) 0.0004(9) -0.0111(8) 0.0342(9)
F11 0.0272(8) 0.0427(9) 0.0258(8) 0.0115(7) -0.0075(6) 0.0021(7)
F12 0.0299(9) 0.0583(12) 0.0416(10) 0.0175(9) -0.0173(8) -0.0193(8)
F13 0.132(2) 0.0335(11) 0.117(2) -0.0286(12) -0.0853(18) 0.0321(13)
F14 0.134(3) 0.0572(15) 0.100(2) 0.0564(15) 0.0540(19) 0.0480(16)
F15 0.0596(14) 0.0380(11) 0.0898(17) 0.0066(11) 0.0082(12) 0.0204(10)
F16 0.0411(13) 0.173(3) 0.0833(19) -0.061(2) 0.0274(13) -0.0019(16)
F17 0.172(3) 0.0451(13) 0.0695(16) 0.0159(11) 0.0876(19) 0.0131(15)
F18 0.0771(15) 0.0365(10) 0.0413(11) -0.0051(8) 0.0317(10) 0.0064(10)
F19 0.096(2) 0.0688(19) 0.078(2) -0.0336(16) -0.0589(19) 0.0402(18)
F20 0.0532(17) 0.147(3) 0.0265(13) 0.0049(18) 0.0103(12) -0.025(2)
F21 0.082(2) 0.0466(15) 0.0415(15) -0.0118(12) -0.0128(15) -0.0242(14)
C83 0.0418(17) 0.0275(15) 0.0454(18) -0.0105(13) -0.0117(14) 0.0026(13)
F19B 0.082(2) 0.0466(15) 0.0415(15) -0.0118(12) -0.0128(15) -0.0242(14)
F20B 0.096(2) 0.0688(19) 0.078(2) -0.0336(16) -0.0589(19) 0.0402(18)
F21B 0.0532(17) 0.147(3) 0.0265(13) 0.0049(18) 0.0103(12) -0.025(2)
F22 0.140(3) 0.0528(17) 0.0271(13) 0.0097(12) 0.0174(16) 0.073(2)
F23 0.0448(15) 0.0446(16) 0.0609(19) 0.0331(14) -0.0009(13) 0.0003(13)
F24 0.0409(13) 0.0276(11) 0.0534(15) 0.0114(10) -0.0131(11) 0.0130(10)
C84 0.0502(18) 0.0201(13) 0.0400(16) 0.0089(11) 0.0174(14) 0.0138(12)
F22B 0.0409(13) 0.0276(11) 0.0534(15) 0.0114(10) -0.0131(11) 0.0130(10)
F23B 0.140(3) 0.0528(17) 0.0271(13) 0.0097(12) 0.0174(16) 0.073(2)
F24B 0.0448(15) 0.0446(16) 0.0609(19) 0.0331(14) -0.0009(13) 0.0003(13)
P1 0.0114(3) 0.0133(3) 0.0180(3) 0.0019(2) 0.0018(2) 0.0037(2)
P2 0.0126(3) 0.0144(3) 0.0163(3) 0.0012(2) 0.0006(2) 0.0047(2)
P3 0.0113(3) 0.0129(3) 0.0170(3) -0.0022(2) 0.0004(2) 0.0030(2)
P4 0.0131(3) 0.0132(3) 0.0154(3) -0.0013(2) -0.0005(2) 0.0010(2)
Mn1 0.00976(15) 0.01085(16) 0.01446(16) -0.00151(12) -0.00042(12) 0.00193(11)
Cl1 0.1211(17) 0.1161(17) 0.158(2) -0.0417(15) 0.0079(15) -0.0162(14)
C85 0.1211(17) 0.1161(17) 0.158(2) -0.0417(15) 0.0079(15) -0.0162(14)
Cl2 0.1039(14) 0.1340(17) 0.1059(14) -0.0088(12) 0.0647(12) 0.0075(12)
Cl3 0.092(2) 0.0628(14) 0.0574(13) 0.0293(11) -0.0168(13) -0.0210(13)
C86 0.086(7) 0.077(6) 0.053(5) 0.028(5) -0.025(5) -0.049(6)
Cl4 0.142(3) 0.0697(15) 0.0530(13) 0.0289(11) -0.0415(14) -0.0470(15)
Cl1B 0.1211(17) 0.1161(17) 0.158(2) -0.0417(15) 0.0079(15) -0.0162(14)
C85B 0.1211(17) 0.1161(17) 0.158(2) -0.0417(15) 0.0079(15) -0.0162(14)
Cl2B 0.1039(14) 0.1340(17) 0.1059(14) -0.0088(12) 0.0647(12) 0.0075(12)
Cl3B 0.140(4) 0.112(3) 0.0662(19) -0.0119(17) 0.046(2) -0.058(3)
C86B 0.048(5) 0.120(10) 0.065(7) -0.050(6) 0.011(5) -0.011(6)
Cl4B 0.0662(15) 0.0920(19) 0.098(2) 0.0518(16) 0.0255(14) 0.0353(13)
C17B 0.0144(11) 0.0181(12) 0.0212(12) 0.0037(9) -0.0019(9) 0.0013(9)
C18B 0.016(3) 0.0287(18) 0.033(4) 0.003(2) 0.000(3) 0.0015(15)
C19B 0.020(3) 0.037(2) 0.046(4) 0.001(3) 0.007(2) -0.0098(19)
C20B 0.031(3) 0.026(2) 0.037(4) 0.006(2) -0.002(3) -0.0087(18)
C21B 0.025(2) 0.0185(14) 0.032(2) 0.0025(15) -0.0020(18) 0.0002(14)
C22B 0.0165(11) 0.0189(11) 0.0238(14) 0.0038(10) 0.0007(9) 0.0014(9)
C41B 0.0189(11) 0.0153(11) 0.0239(16) 0.0010(10) 0.0027(11) 0.0018(9)
C42B 0.013(3) 0.0199(19) 0.0202(14) -0.0008(13) 0.0095(19) 0.003(2)
C43B 0.020(3) 0.0180(16) 0.0308(14) -0.0031(11) 0.0105(18) -0.002(2)
C44B 0.0348(15) 0.0183(13) 0.048(3) 0.0062(17) 0.005(2) 0.0034(11)
C45B 0.046(3) 0.028(2) 0.048(4) 0.012(3) -0.009(3) 0.0078(19)
C46B 0.033(3) 0.024(2) 0.036(4) 0.004(2) -0.009(3) -0.0006(18)

loop_
_atom_type_symbol
_atom_type_description
_atom_type_scat_dispersion_real
_atom_type_scat_dispersion_imag
_atom_type_scat_source
C C 0.0033 0.0016 'International Tables Vol C Tables 4.2.6.8 and 6.1.1.4'
H H 0 0 'International Tables Vol C Tables 4.2.6.8 and 6.1.1.4'
N N 0.0061 0.0033 'International Tables Vol C Tables 4.2.6.8 and 6.1.1.4'
O O 0.0106 0.006 'International Tables Vol C Tables 4.2.6.8 and 6.1.1.4'
B B 0.0013 0.0007 'International Tables Vol C Tables 4.2.6.8 and 6.1.1.4'
F F 0.0171 0.0103 'International Tables Vol C Tables 4.2.6.8 and 6.1.1.4'
P P 0.1023 0.0942 'International Tables Vol C Tables 4.2.6.8 and 6.1.1.4'
Mn Mn 0.3368 0.7283 'International Tables Vol C Tables 4.2.6.8 and 6.1.1.4'
Cl Cl 0.1484 0.1585 'International Tables Vol C Tables 4.2.6.8 and 6.1.1.4'

loop_
_geom_angle_atom_site_label_1
_geom_angle_atom_site_label_2
_geom_angle_atom_site_label_3
_geom_angle
_geom_angle_site_symmetry_3
C2 C1 P1 108.92(16) .
C2 C1 H1A 109.9 .
P1 C1 H1A 109.9 .
C2 C1 H1B 109.9 .
P1 C1 H1B 109.9 .
H1A C1 H1B 108.3 .
O1 C1O Mn1 177.7(2) .
C1 C2 P2 111.13(16) .
C1 C2 H2A 109.4 .
P2 C2 H2A 109.4 .
C1 C2 H2B 109.4 .
P2 C2 H2B 109.4 .
H2A C2 H2B 108 .
C4 C3 P3 108.52(15) .
C4 C3 H3A 110 .
P3 C3 H3A 110 .
C4 C3 H3B 110 .
P3 C3 H3B 110 .
H3A C3 H3B 108.4 .
C3 C4 P4 109.81(16) .
C3 C4 H4A 109.7 .
P4 C4 H4A 109.7 .
C3 C4 H4B 109.7 .
P4 C4 H4B 109.7 .
H4A C4 H4B 108.2 .
C10 C5 C6 118.7(2) .
C10 C5 P1 121.88(18) .
C6 C5 P1 119.45(18) .
C7 C6 C5 120.2(2) .
C7 C6 H6 119.9 .
C5 C6 H6 119.9 .
C8 C7 C6 120.4(2) .
C8 C7 H7 119.8 .
C6 C7 H7 119.8 .
C9 C8 C7 119.9(2) .
C9 C8 H8 120 .
C7 C8 H8 120 .
C8 C9 C10 120.1(3) .
C8 C9 H9 120 .
C10 C9 H9 120 .
C5 C10 C9 120.8(2) .
C5 C10 H10 119.6 .
C9 C10 H10 119.6 .
C12 C11 C16 118.2(2) .
C12 C11 P1 119.26(19) .
C16 C11 P1 122.5(2) .
C11 C12 C13 121.5(3) .
C11 C12 H12 119.2 .
C13 C12 H12 119.2 .
C14 C13 C12 119.4(3) .
C14 C13 H13 120.3 .
C12 C13 H13 120.3 .
C15 C14 C13 120.1(3) .
C15 C14 H14 120 .
C13 C14 H14 120 .
C14 C15 C16 121.1(3) .
C14 C15 H15 119.4 .
C16 C15 H15 119.4 .
C15 C16 C11 119.7(3) .
C15 C16 H16 120.2 .
C11 C16 H16 120.2 .
C18 C17 C22 120 .
C18 C17 P2 121.4(8) .
C22 C17 P2 117.6(8) .
C17 C18 C19 120 .
C17 C18 H18 120 .
C19 C18 H18 120 .
C20 C19 C18 120 .
C20 C19 H19 120 .
C18 C19 H19 120 .
C19 C20 C21 120 .
C19 C20 H20 120 .
C21 C20 H20 120 .
C20 C21 C22 120 .
C20 C21 H21 120 .
C22 C21 H21 120 .
C21 C22 C17 120 .
C21 C22 H22 120 .
C17 C22 H22 120 .
C24 C23 C28 118.4(2) .
C24 C23 P2 124.39(19) .
C28 C23 P2 117.12(18) .
C25 C24 C23 120.1(2) .
C25 C24 H24 120 .
C23 C24 H24 120 .
C26 C25 C24 120.9(3) .
C26 C25 H25 119.6 .
C24 C25 H25 119.6 .
C25 C26 C27 119.6(2) .
C25 C26 H26 120.2 .
C27 C26 H26 120.2 .
C28 C27 C26 119.7(3) .
C28 C27 H27 120.1 .
C26 C27 H27 120.1 .
C27 C28 C23 121.2(2) .
C27 C28 H28 119.4 .
C23 C28 H28 119.4 .
C34 C29 C30 118.6(2) .
C34 C29 P3 120.22(19) .
C30 C29 P3 121.0(2) .
C31 C30 C29 120.4(3) .
C31 C30 H30 119.8 .
C29 C30 H30 119.8 .
C32 C31 C30 120.2(3) .
C32 C31 H31 119.9 .
C30 C31 H31 119.9 .
C31 C32 C33 120.0(3) .
C31 C32 H32 120 .
C33 C32 H32 120 .
C32 C33 C34 120.2(3) .
C32 C33 H33 119.9 .
C34 C33 H33 119.9 .
C33 C34 C29 120.5(3) .
C33 C34 H34 119.8 .
C29 C34 H34 119.8 .
C36 C35 C40 118.3(2) .
C36 C35 P3 118.62(17) .
C40 C35 P3 123.04(18) .
C35 C36 C37 121.4(2) .
C35 C36 H36 119.3 .
C37 C36 H36 119.3 .
C38 C37 C36 119.8(2) .
C38 C37 H37 120.1 .
C36 C37 H37 120.1 .
C37 C38 C39 119.6(2) .
C37 C38 H38 120.2 .
C39 C38 H38 120.2 .
C38 C39 C40 120.6(2) .
C38 C39 H39 119.7 .
C40 C39 H39 119.7 .
C39 C40 C35 120.3(2) .
C39 C40 H40 119.8 .
C35 C40 H40 119.8 .
C42 C41 C46 120 .
C42 C41 P4 117.0(5) .
C46 C41 P4 122.7(5) .
C43 C42 C41 120 .
C43 C42 H42 120 .
C41 C42 H42 120 .
C42 C43 C44 120 .
C42 C43 H43 120 .
C44 C43 H43 120 .
C43 C44 C45 120 .
C43 C44 H44 120 .
C45 C44 H44 120 .
C46 C45 C44 120 .
C46 C45 H45 120 .
C44 C45 H45 120 .
C45 C46 C41 120 .
C45 C46 H46 120 .
C41 C46 H46 120 .
C48 C47 C52 117.6(2) .
C48 C47 P4 119.51(18) .
C52 C47 P4 122.88(19) .
C49 C48 C47 121.5(3) .
C49 C48 H48 119.3 .
C47 C48 H48 119.3 .
C50 C49 C48 120.0(3) .
C50 C49 H49 120 .
C48 C49 H49 120 .
C49 C50 C51 119.5(3) .
C49 C50 H50 120.2 .
C51 C50 H50 120.2 .
C50 C51 C52 120.6(3) .
C50 C51 H51 119.7 .
C52 C51 H51 119.7 .
C51 C52 C47 120.9(2) .
C51 C52 H52 119.6 .
C47 C52 H52 119.6 .
C58 C53 C54 115.3(2) .
C58 C53 B1 122.9(2) .
C54 C53 B1 121.7(2) .
C55 C54 C53 122.1(2) .
C55 C54 H54 119 .
C53 C54 H54 119 .
C56 C55 C54 121.5(2) .
C56 C55 C59 118.3(2) .
C54 C55 C59 120.1(2) .
C55 C56 C57 117.4(2) .
C55 C56 H56 121.3 .
C57 C56 H56 121.3 .
C56 C57 C58 121.0(2) .
C56 C57 C60 120.3(2) .
C58 C57 C60 118.8(2) .
C57 C58 C53 122.5(2) .
C57 C58 H58 118.7 .
C53 C58 H58 118.7 .
C62 C61 C66 115.6(2) .
C62 C61 B1 121.2(2) .
C66 C61 B1 122.8(2) .
C63 C62 C61 122.5(2) .
C63 C62 H62 118.8 .
C61 C62 H62 118.8 .
C64 C63 C62 121.1(2) .
C64 C63 C67 121.1(2) .
C62 C63 C67 117.8(2) .
C63 C64 C65 117.6(2) .
C63 C64 H64 121.2 .
C65 C64 H64 121.2 .
C66 C65 C64 121.3(2) .
C66 C65 C68 121.7(2) .
C64 C65 C68 117.0(2) .
C65 C66 C61 121.8(2) .
C65 C66 H66 119.1 .
C61 C66 H66 119.1 .
F7 C67 F9 107.7(2) .
F7 C67 F8 106.0(2) .
F9 C67 F8 104.9(2) .
F7 C67 C63 113.7(2) .
F9 C67 C63 112.2(2) .
F8 C67 C63 111.8(2) .
F11 C68 F10 106.4(2) .
F11 C68 F12 106.2(2) .
F10 C68 F12 106.2(2) .
F11 C68 C65 113.4(2) .
F10 C68 C65 112.5(2) .
F12 C68 C65 111.7(2) .
C74 C69 C70 116.3(2) .
C74 C69 B1 122.6(2) .
C70 C69 B1 120.5(2) .
C71 C70 C69 121.7(2) .
C71 C70 H70 119.1 .
C69 C70 H70 119.1 .
C72 C71 C70 120.9(2) .
C72 C71 C76 120.3(3) .
C70 C71 C76 118.7(3) .
C73 C72 C71 118.3(2) .
C73 C72 H72 120.9 .
C71 C72 H72 120.9 .
C72 C73 C74 120.8(2) .
C72 C73 C75 119.6(2) .
C74 C73 C75 119.5(3) .
C73 C74 C69 121.9(2) .
C73 C74 H74 119.1 .
C69 C74 H74 119.1 .
F13 C75 F14 109.6(3) .
F13 C75 F15 104.9(3) .
F14 C75 F15 103.3(3) .
F13 C75 C73 112.9(2) .
F14 C75 C73 112.5(3) .
F15 C75 C73 112.9(2) .
F16 C76 F18 106.1(3) .
F16 C76 F17 108.0(3) .
F18 C76 F17 104.2(3) .
F16 C76 C71 112.8(3) .
F18 C76 C71 112.7(3) .
F17 C76 C71 112.4(3) .
C82 C77 C78 116.0(2) .
C82 C77 B1 123.2(2) .
C78 C77 B1 120.6(2) .
C79 C78 C77 121.9(2) .
C79 C78 H78 119.1 .
C77 C78 H78 119.1 .
C80 C79 C78 121.0(3) .
C80 C79 C83 119.1(2) .
C78 C79 C83 119.9(3) .
C81 C80 C79 118.1(2) .
C81 C80 H80 121 .
C79 C80 H80 121 .
C80 C81 C82 121.1(2) .
C80 C81 C84 119.3(2) .
C82 C81 C84 119.5(3) .
C81 C82 C77 121.9(2) .
C81 C82 H82 119.1 .
C77 C82 H82 119.1 .
Mn1 N1 H1C 109.5 .
Mn1 N1 H1D 109.5 .
H1C N1 H1D 109.5 .
Mn1 N1 H1E 109.5 .
H1C N1 H1E 109.5 .
H1D N1 H1E 109.5 .
C69 B1 C53 103.60(18) .
C69 B1 C61 113.67(18) .
C53 B1 C61 112.55(19) .
C69 B1 C77 111.99(19) .
C53 B1 C77 112.10(18) .
C61 B1 C77 103.24(18) .
F2B C59 F1B 117.9(13) .
F1 C59 F3 107.5(3) .
F1 C59 F2 105.3(3) .
F3 C59 F2 103.9(3) .
F2B C59 F3B 102.1(10) .
F1B C59 F3B 98.1(10) .
F2B C59 C55 119.8(8) .
F1B C59 C55 110.8(11) .
F1 C59 C55 114.6(3) .
F3 C59 C55 113.5(2) .
F2 C59 C55 111.2(2) .
F3B C59 C55 104.0(7) .
F4 C60 F5 109.3(4) .
F4B C60 F6B 114.3(17) .
F4 C60 F6 104.0(3) .
F5 C60 F6 105.2(3) .
F4B C60 F5B 101.4(8) .
F6B C60 F5B 95.8(14) .
F4B C60 C57 121.9(6) .
F4 C60 C57 113.2(2) .
F5 C60 C57 114.1(3) .
F6B C60 C57 114.0(19) .
F6 C60 C57 110.2(2) .
F5B C60 C57 104.0(5) .
F20 C83 F19 112.5(4) .
F20 C83 F21 106.7(3) .
F19 C83 F21 102.2(3) .
F21B C83 F19B 106.5(7) .
F21B C83 F20B 100.6(7) .
F19B C83 F20B 94.3(7) .
F20 C83 C79 113.2(3) .
F21B C83 C79 124.1(5) .
F19 C83 C79 111.1(3) .
F21 C83 C79 110.5(3) .
F19B C83 C79 115.4(4) .
F20B C83 C79 110.9(4) .
F24B C84 F23B 125.4(7) .
F22 C84 F23 109.1(3) .
F22 C84 F24 101.5(3) .
F23 C84 F24 101.2(3) .
F24B C84 F22B 105.7(5) .
F23B C84 F22B 99.2(6) .
F24B C84 C81 110.7(4) .
F23B C84 C81 108.9(4) .
F22 C84 C81 115.3(3) .
F23 C84 C81 115.6(3) .
F24 C84 C81 112.4(2) .
F22B C84 C81 104.3(3) .
C5 P1 C1 100.55(11) .
C5 P1 C11 101.95(11) .
C1 P1 C11 103.15(12) .
C5 P1 Mn1 122.67(8) .
C1 P1 Mn1 105.46(8) .
C11 P1 Mn1 119.86(8) .
C23 P2 C17 106.1(4) .
C23 P2 C2 99.10(11) .
C17 P2 C2 104.2(5) .
C23 P2 C17B 104.1(3) .
C2 P2 C17B 105.2(4) .
C23 P2 Mn1 121.15(8) .
C17 P2 Mn1 114.2(5) .
C2 P2 Mn1 109.84(8) .
C17B P2 Mn1 115.3(4) .
C35 P3 C3 103.75(11) .
C35 P3 C29 101.39(11) .
C3 P3 C29 100.49(11) .
C35 P3 Mn1 118.92(8) .
C3 P3 Mn1 106.86(8) .
C29 P3 Mn1 122.58(8) .
C47 P4 C4 103.00(11) .
C47 P4 C41 104.0(3) .
C4 P4 C41 98.9(2) .
C47 P4 C41B 101.5(4) .
C4 P4 C41B 97.2(3) .
C47 P4 Mn1 115.04(8) .
C4 P4 Mn1 108.96(8) .
C41 P4 Mn1 124.0(2) .
C41B P4 Mn1 127.5(3) .
C1O Mn1 N1 177.25(9) .
C1O Mn1 P1 86.28(7) .
N1 Mn1 P1 94.80(6) .
C1O Mn1 P2 89.26(8) .
N1 Mn1 P2 88.41(6) .
P1 Mn1 P2 80.88(3) .
C1O Mn1 P4 92.60(8) .
N1 Mn1 P4 89.80(6) .
P1 Mn1 P4 96.07(3) .
P2 Mn1 P4 176.32(2) .
C1O Mn1 P3 92.28(7) .
N1 Mn1 P3 86.68(6) .
P1 Mn1 P3 178.34(2) .
P2 Mn1 P3 99.94(3) .
P4 Mn1 P3 83.16(3) .
Cl1 C85 Cl2 119.8(5) .
Cl1 C85 H85A 107.4 .
Cl2 C85 H85A 107.4 .
Cl1 C85 H85B 107.4 .
Cl2 C85 H85B 107.4 .
H85A C85 H85B 106.9 .
Cl4 C86 Cl3 108.2(4) .
Cl4 C86 H86A 110.1 .
Cl3 C86 H86A 110.1 .
Cl4 C86 H86B 110.1 .
Cl3 C86 H86B 110.1 .
H86A C86 H86B 108.4 .
C85B Cl1B Cl1B 126(2) 2_767
Cl1B C85B Cl2B 117.7(8) .
Cl1B C85B H85C 107.9 .
Cl2B C85B H85C 107.9 .
Cl1B C85B H85D 107.9 .
Cl2B C85B H85D 107.9 .
H85C C85B H85D 107.2 .
Cl4B C86B Cl3B 109.2(4) .
Cl4B C86B H86C 109.8 .
Cl3B C86B H86C 109.8 .
Cl4B C86B H86D 109.8 .
Cl3B C86B H86D 109.8 .
H86C C86B H86D 108.3 .
C18B C17B C22B 120 .
C18B C17B P2 122.5(6) .
C22B C17B P2 117.5(6) .
C19B C18B C17B 120 .
C19B C18B H18B 120 .
C17B C18B H18B 120 .
C20B C19B C18B 120 .
C20B C19B H19B 120 .
C18B C19B H19B 120 .
C19B C20B C21B 120 .
C19B C20B H20B 120 .
C21B C20B H20B 120 .
C22B C21B C20B 120 .
C22B C21B H21B 120 .
C20B C21B H21B 120 .
C21B C22B C17B 120 .
C21B C22B H22B 120 .
C17B C22B H22B 120 .
C42B C41B C46B 120 .
C42B C41B P4 118.3(7) .
C46B C41B P4 121.4(7) .
C41B C42B C43B 120 .
C41B C42B H42B 120 .
C43B C42B H42B 120 .
C42B C43B C44B 120 .
C42B C43B H43B 120 .
C44B C43B H43B 120 .
C45B C44B C43B 120 .
C45B C44B H44B 120 .
C43B C44B H44B 120 .
C44B C45B C46B 120 .
C44B C45B H45B 120 .
C46B C45B H45B 120 .
C45B C46B C41B 120 .
C45B C46B H46B 120 .
C41B C46B H46B 120 .

loop_
_geom_bond_atom_site_label_1
_geom_bond_atom_site_label_2
_geom_bond_distance
_geom_bond_site_symmetry_2
C1 C2 1.525(3) .
C1 P1 1.842(2) .
C1 H1A 0.99 .
C1 H1B 0.99 .
C1O O1 1.176(3) .
C1O Mn1 1.761(2) .
C2 P2 1.865(2) .
C2 H2A 0.99 .
C2 H2B 0.99 .
C3 C4 1.523(3) .
C3 P3 1.838(2) .
C3 H3A 0.99 .
C3 H3B 0.99 .
C4 P4 1.846(2) .
C4 H4A 0.99 .
C4 H4B 0.99 .
C5 C10 1.391(3) .
C5 C6 1.397(3) .
C5 P1 1.832(2) .
C6 C7 1.391(4) .
C6 H6 0.95 .
C7 C8 1.384(4) .
C7 H7 0.95 .
C8 C9 1.376(4) .
C8 H8 0.95 .
C9 C10 1.392(3) .
C9 H9 0.95 .
C10 H10 0.95 .
C11 C12 1.388(4) .
C11 C16 1.404(4) .
C11 P1 1.844(2) .
C12 C13 1.399(4) .
C12 H12 0.95 .
C13 C14 1.378(5) .
C13 H13 0.95 .
C14 C15 1.370(6) .
C14 H14 0.95 .
C15 C16 1.399(4) .
C15 H15 0.95 .
C16 H16 0.95 .
C17 C18 1.39 .
C17 C22 1.39 .
C17 P2 1.846(7) .
C18 C19 1.39 .
C18 H18 0.95 .
C19 C20 1.39 .
C19 H19 0.95 .
C20 C21 1.39 .
C20 H20 0.95 .
C21 C22 1.39 .
C21 H21 0.95 .
C22 H22 0.95 .
C23 C24 1.393(3) .
C23 C28 1.406(3) .
C23 P2 1.837(2) .
C24 C25 1.392(4) .
C24 H24 0.95 .
C25 C26 1.385(4) .
C25 H25 0.95 .
C26 C27 1.389(4) .
C26 H26 0.95 .
C27 C28 1.383(4) .
C27 H27 0.95 .
C28 H28 0.95 .
C29 C34 1.393(4) .
C29 C30 1.402(4) .
C29 P3 1.838(2) .
C30 C31 1.393(4) .
C30 H30 0.95 .
C31 C32 1.377(5) .
C31 H31 0.95 .
C32 C33 1.386(5) .
C32 H32 0.95 .
C33 C34 1.392(4) .
C33 H33 0.95 .
C34 H34 0.95 .
C35 C36 1.390(3) .
C35 C40 1.395(3) .
C35 P3 1.832(2) .
C36 C37 1.391(3) .
C36 H36 0.95 .
C37 C38 1.381(4) .
C37 H37 0.95 .
C38 C39 1.385(4) .
C38 H38 0.95 .
C39 C40 1.394(3) .
C39 H39 0.95 .
C40 H40 0.95 .
C41 C42 1.39 .
C41 C46 1.39 .
C41 P4 1.850(6) .
C42 C43 1.39 .
C42 H42 0.95 .
C43 C44 1.39 .
C43 H43 0.95 .
C44 C45 1.39 .
C44 H44 0.95 .
C45 C46 1.39 .
C45 H45 0.95 .
C46 H46 0.95 .
C47 C48 1.394(4) .
C47 C52 1.397(3) .
C47 P4 1.838(2) .
C48 C49 1.392(4) .
C48 H48 0.95 .
C49 C50 1.379(4) .
C49 H49 0.95 .
C50 C51 1.381(4) .
C50 H50 0.95 .
C51 C52 1.391(4) .
C51 H51 0.95 .
C52 H52 0.95 .
C53 C58 1.396(3) .
C53 C54 1.407(3) .
C53 B1 1.638(3) .
C54 C55 1.387(3) .
C54 H54 0.95 .
C55 C56 1.386(3) .
C55 C59 1.496(3) .
C56 C57 1.388(3) .
C56 H56 0.95 .
C57 C58 1.394(3) .
C57 C60 1.490(3) .
C58 H58 0.95 .
C61 C62 1.399(3) .
C61 C66 1.406(3) .
C61 B1 1.641(3) .
C62 C63 1.388(3) .
C62 H62 0.95 .
C63 C64 1.383(3) .
C63 C67 1.493(3) .
C64 C65 1.391(3) .
C64 H64 0.95 .
C65 C66 1.390(3) .
C65 C68 1.499(3) .
C66 H66 0.95 .
C67 F7 1.332(3) .
C67 F9 1.344(3) .
C67 F8 1.345(3) .
C68 F11 1.335(3) .
C68 F10 1.339(3) .
C68 F12 1.342(3) .
C69 C74 1.397(3) .
C69 C70 1.401(3) .
C69 B1 1.635(3) .
C70 C71 1.389(4) .
C70 H70 0.95 .
C71 C72 1.385(4) .
C71 C76 1.502(4) .
C72 C73 1.383(4) .
C72 H72 0.95 .
C73 C74 1.391(4) .
C73 C75 1.498(4) .
C74 H74 0.95 .
C75 F13 1.296(4) .
C75 F14 1.325(4) .
C75 F15 1.333(4) .
C76 F16 1.318(5) .
C76 F18 1.329(4) .
C76 F17 1.330(4) .
C77 C82 1.399(3) .
C77 C78 1.404(3) .
C77 B1 1.643(3) .
C78 C79 1.392(3) .
C78 H78 0.95 .
C79 C80 1.387(4) .
C79 C83 1.491(4) .
C80 C81 1.381(4) .
C80 H80 0.95 .
C81 C82 1.394(3) .
C81 C84 1.499(4) .
C82 H82 0.95 .
N1 Mn1 2.149(2) .
N1 H1C 0.91 .
N1 H1D 0.91 .
N1 H1E 0.91 .
F1 C59 1.322(4) .
F2 C59 1.365(4) .
F3 C59 1.328(3) .
C59 F2B 1.239(11) .
C59 F1B 1.317(12) .
C59 F3B 1.412(11) .
F4 C60 1.306(3) .
F5 C60 1.318(4) .
F6 C60 1.380(4) .
C60 F4B 1.198(9) .
C60 F6B 1.324(14) .
C60 F5B 1.485(10) .
F19 C83 1.327(4) .
F20 C83 1.253(5) .
F21 C83 1.343(4) .
C83 F21B 1.260(9) .
C83 F19B 1.387(8) .
C83 F20B 1.449(9) .
F22 C84 1.307(4) .
F23 C84 1.324(4) .
F24 C84 1.410(4) .
C84 F24B 1.192(7) .
C84 F23B 1.231(8) .
C84 F22B 1.449(6) .
P1 Mn1 2.2951(9) .
P2 C17B 1.872(5) .
P2 Mn1 2.3349(9) .
P3 Mn1 2.3494(9) .
P4 C41B 1.871(10) .
P4 Mn1 2.3483(9) .
Cl1 C85 1.735(9) .
C85 Cl2 1.784(10) .
C85 H85A 0.99 .
C85 H85B 0.99 .
Cl3 C86 1.792(7) .
C86 Cl4 1.725(6) .
C86 H86A 0.99 .
C86 H86B 0.99 .
Cl1B C85B 1.745(10) .
Cl1B Cl1B 2.45(3) 2_767
C85B Cl2B 1.789(11) .
C85B H85C 0.99 .
C85B H85D 0.99 .
Cl3B C86B 1.798(7) .
C86B Cl4B 1.727(6) .
C86B H86C 0.99 .
C86B H86D 0.99 .
C17B C18B 1.39 .
C17B C22B 1.39 .
C18B C19B 1.39 .
C18B H18B 0.95 .
C19B C20B 1.39 .
C19B H19B 0.95 .
C20B C21B 1.39 .
C20B H20B 0.95 .
C21B C22B 1.39 .
C21B H21B 0.95 .
C22B H22B 0.95 .
C41B C42B 1.39 .
C41B C46B 1.39 .
C42B C43B 1.39 .
C42B H42B 0.95 .
C43B C44B 1.39 .
C43B H43B 0.95 .
C44B C45B 1.39 .
C44B H44B 0.95 .
C45B C46B 1.39 .
C45B H45B 0.95 .
C46B H46B 0.95 .
